data_7001820
loop_
_publ_author_name
'Chin, Aileen'
'Edgar, Mark'
'Harding, Charles J'
'McKee, Vickie'
'Nelson, Jane'

_publ_section_title
;
 A novel trisprotonated \b-dialdiminate cryptand
;
_journal_issue 32
_journal_name_full 'Dalton Transactions'
_journal_page_first 6315
_journal_page_last 6326
_journal_paper_doi 10.1039/b821237f
_journal_year 2009
_chemical_formula_sum 'C21 H45 Cl3 N8 O3'
_chemical_formula_weight 564.00
_chemical_name_systematic
;
?
;
_space_group_IT_number 174
_symmetry_cell_setting hexagonal
_symmetry_space_group_name_Hall 'P -6'
_symmetry_space_group_name_H-M 'P -6'
_atom_sites_solution_hydrogens geom
_atom_sites_solution_primary direct
_atom_sites_solution_secondary difmap
_audit_creation_method SHELXL-97
_cell_angle_alpha 90.00
_cell_angle_beta 90.00
_cell_angle_gamma 120.00
_cell_formula_units_Z 1
_cell_length_a 7.9230(5)
_cell_length_b 7.9230(5)
_cell_length_c 13.4371(11)
_cell_measurement_temperature 150(2)
_cell_volume 730.49(9)
_computing_cell_refinement 'Bruker SMART'
_computing_data_collection 'Bruker SMART'
_computing_data_reduction 'Bruker SAINT'
_computing_molecular_graphics 'Bruker SHELXTL'
_computing_publication_material 'Bruker SHELXTL'
_computing_structure_refinement 'SHELXL-97 (Sheldrick, 1997)'
_computing_structure_solution 'SHELXS-97 (Sheldrick, 1990)'
_diffrn_ambient_temperature 150(2)
_diffrn_measured_fraction_theta_full 0.998
_diffrn_measured_fraction_theta_max 0.961
_diffrn_measurement_device_type 'CCD area detector'
_diffrn_measurement_method 'phi and omega scans'
_diffrn_radiation_monochromator graphite
_diffrn_radiation_source 'fine-focus sealed tube'
_diffrn_radiation_type MoK\a
_diffrn_radiation_wavelength 0.71073
_diffrn_reflns_av_R_equivalents 0.0269
_diffrn_reflns_av_sigmaI/netI 0.0216
_diffrn_reflns_limit_h_max 10
_diffrn_reflns_limit_h_min -10
_diffrn_reflns_limit_k_max 10
_diffrn_reflns_limit_k_min -10
_diffrn_reflns_limit_l_max 17
_diffrn_reflns_limit_l_min -18
_diffrn_reflns_number 5591
_diffrn_reflns_theta_full 26.00
_diffrn_reflns_theta_max 28.66
_diffrn_reflns_theta_min 2.97
_diffrn_standards_number 0
_exptl_absorpt_coefficient_mu 0.350
_exptl_absorpt_correction_T_max 0.9861
_exptl_absorpt_correction_T_min 0.9269
_exptl_absorpt_correction_type multi-scan
_exptl_absorpt_process_details 'SADABS v2.03, Sheldrick, G.M., (2001)'
_exptl_crystal_colour colourless
_exptl_crystal_density_diffrn 1.282
_exptl_crystal_density_method 'not measured'
_exptl_crystal_description plate
_exptl_crystal_F_000 302
_exptl_crystal_size_max 0.22
_exptl_crystal_size_mid 0.14
_exptl_crystal_size_min 0.04
_refine_diff_density_max 0.185
_refine_diff_density_min -0.209
_refine_diff_density_rms 0.038
_refine_ls_abs_structure_details 'Flack H D (1983), Acta Cryst. A39, 876-881'
_refine_ls_abs_structure_Flack 0.43(7)
_refine_ls_extinction_method none
_refine_ls_goodness_of_fit_ref 1.076
_refine_ls_hydrogen_treatment constr
_refine_ls_matrix_type full
_refine_ls_number_parameters 60
_refine_ls_number_reflns 1228
_refine_ls_number_restraints 0
_refine_ls_restrained_S_all 1.076
_refine_ls_R_factor_all 0.0284
_refine_ls_R_factor_gt 0.0257
_refine_ls_shift/su_max 0.000
_refine_ls_shift/su_mean 0.000
_refine_ls_structure_factor_coef Fsqd
_refine_ls_weighting_details 'calc w=1/[\s^2^(Fo^2^)+(0.0367P)^2^+0.1086P] where P=(Fo^2^+2Fc^2^)/3'
_refine_ls_weighting_scheme calc
_refine_ls_wR_factor_gt 0.0665
_refine_ls_wR_factor_ref 0.0689
_reflns_number_gt 1156
_reflns_number_total 1228
_reflns_threshold_expression >2sigma(I)
_cod_data_source_file b821237f.txt
_cod_data_source_block mimgt
_cod_depositor_comments
;
The following automatic conversions were performed:
'_symmetry_cell_setting' value 'Hexagonal' changed to 'hexagonal'
according to '/home/saulius/struct/CIF-dictionaries/cif_core.dic'
dictionary named 'cif_core.dic' version 2.4.1 from 2010-06-29.

Automatic conversion script
Id: cif_fix_enum 1527 2010-12-29 10:47:43Z saulius 
;
_cod_original_sg_symbol_H-M P-6
_cod_database_code 7001820

loop_
_symmetry_equiv_pos_as_xyz
'x, y, z'
'-y, x-y, z'
'-x+y, -x, z'
'x, y, -z'
'-y, x-y, -z'
'-x+y, -x, -z'

loop_
_atom_site_label
_atom_site_type_symbol
_atom_site_fract_x
_atom_site_fract_y
_atom_site_fract_z
_atom_site_U_iso_or_equiv
_atom_site_adp_type
_atom_site_occupancy
_atom_site_symmetry_multiplicity
_atom_site_calc_flag
_atom_site_refinement_flags
_atom_site_disorder_assembly
_atom_site_disorder_group
Cl1 Cl 0.0000 1.0000 0.16448(5) 0.03082(16) Uani 1 3 d S . .
Cl2 Cl -0.3333 0.3333 0.5000 0.0321(2) Uani 1 6 d S . .
N1 N 0.3333 0.6667 0.30729(15) 0.0203(4) Uani 1 3 d S . .
C1 C 0.3672(2) 0.8571(2) 0.34095(10) 0.0255(3) Uani 1 1 d . . .
H1A H 0.4216 0.8822 0.4092 0.031 Uiso 1 1 calc R . .
H1B H 0.2414 0.8553 0.3432 0.031 Uiso 1 1 calc R . .
C2 C 0.5067(2) 1.0202(2) 0.27267(11) 0.0272(3) Uani 1 1 d . . .
H2A H 0.5487 1.1474 0.3050 0.033 Uiso 1 1 calc R . .
H2B H 0.6239 1.0086 0.2612 0.033 Uiso 1 1 calc R . .
N3 N 0.41411(18) 1.01252(19) 0.17710(8) 0.0264(3) Uani 1 1 d . . .
C3 C 0.4818(2) 1.0035(3) 0.08953(11) 0.0268(3) Uani 1 1 d . . .
C4 C 0.3936(3) 1.0011(3) 0.0000 0.0275(4) Uani 1 2 d S . .
O1W O -0.0593(4) 0.7783(4) 0.4631(2) 0.0575(10) Uani 0.50 1 d P . .
H3N H 0.3037 1.0070 0.1819 0.040 Uiso 1 1 d . . .
H3 H 0.5952 0.9959 0.0886 0.040 Uiso 1 1 d . . .
H4 H 0.2738 0.9916 0.0000 0.040 Uiso 1 2 d S . .
H1WA H -0.1161 0.8235 0.5000 0.040 Uiso 1 2 d S . .
H1WB H -0.1236 0.6600 0.5000 0.040 Uiso 1 2 d S . .

loop_
_atom_site_aniso_label
_atom_site_aniso_U_11
_atom_site_aniso_U_22
_atom_site_aniso_U_33
_atom_site_aniso_U_23
_atom_site_aniso_U_13
_atom_site_aniso_U_12
Cl1 0.02709(19) 0.02709(19) 0.0383(3) 0.000 0.000 0.01354(9)
Cl2 0.0318(3) 0.0318(3) 0.0326(4) 0.000 0.000 0.01591(14)
N1 0.0214(6) 0.0214(6) 0.0182(9) 0.000 0.000 0.0107(3)
C1 0.0306(7) 0.0260(7) 0.0213(6) -0.0045(5) -0.0004(6) 0.0150(6)
C2 0.0285(7) 0.0212(6) 0.0303(7) -0.0021(7) -0.0040(7) 0.0112(5)
N3 0.0253(6) 0.0247(6) 0.0300(6) 0.0018(5) -0.0006(5) 0.0130(5)
C3 0.0257(7) 0.0201(6) 0.0342(7) 0.0015(7) 0.0009(6) 0.0111(5)
C4 0.0281(10) 0.0228(9) 0.0308(9) 0.000 0.000 0.0120(8)
O1W 0.0401(13) 0.0300(12) 0.101(3) -0.0071(13) 0.0118(13) 0.0166(10)

loop_
_atom_type_symbol
_atom_type_description
_atom_type_scat_dispersion_real
_atom_type_scat_dispersion_imag
_atom_type_scat_source
C C 0.0033 0.0016 'International Tables Vol C Tables 4.2.6.8 and 6.1.1.4'
H H 0.0000 0.0000 'International Tables Vol C Tables 4.2.6.8 and 6.1.1.4'
N N 0.0061 0.0033 'International Tables Vol C Tables 4.2.6.8 and 6.1.1.4'
O O 0.0106 0.0060 'International Tables Vol C Tables 4.2.6.8 and 6.1.1.4'
Cl Cl 0.1484 0.1585 'International Tables Vol C Tables 4.2.6.8 and 6.1.1.4'

loop_
_geom_angle_atom_site_label_1
_geom_angle_atom_site_label_2
_geom_angle_atom_site_label_3
_geom_angle
_geom_angle_site_symmetry_1
_geom_angle_site_symmetry_3
_geom_angle_publ_flag
C1 N1 C1 110.92(9) . 2_665 ?
C1 N1 C1 110.92(9) . 3_565 ?
C1 N1 C1 110.92(9) 2_665 3_565 ?
C1 N1 N1 107.98(9) . 4 ?
C1 N1 N1 107.98(10) 2_665 4 ?
C1 N1 N1 107.98(9) 3_565 4 ?
N1 C1 C2 111.74(12) . . ?
N3 C2 C1 110.98(13) . . ?
C3 N3 C2 125.42(13) . . ?
N3 C3 C4 124.26(14) . . ?
C3 C4 C3 120.4(2) . 4 ?

loop_
_geom_bond_atom_site_label_1
_geom_bond_atom_site_label_2
_geom_bond_distance
_geom_bond_site_symmetry_2
_geom_bond_publ_flag
N1 C1 1.4655(16) . ?
N1 C1 1.4655(16) 2_665 ?
N1 C1 1.4655(16) 3_565 ?
N1 N1 8.258(4) 4 ?
C1 C2 1.518(2) . ?
C2 N3 1.4650(18) . ?
N3 C3 1.3099(19) . ?
C3 C4 1.3865(18) . ?
C4 C3 1.3865(18) 4 ?
O1W O1W 0.991(6) 4_556 ?

loop_
_geom_hbond_atom_site_label_D
_geom_hbond_atom_site_label_H
_geom_hbond_atom_site_label_A
_geom_hbond_distance_DH
_geom_hbond_distance_HA
_geom_hbond_distance_DA
_geom_hbond_angle_DHA
_geom_hbond_site_symmetry_A
N3 H3N Cl1 0.86 2.39 3.2370(13) 170.0 .
O1W H1WA O1W 0.86 2.13 2.902(5) 148.7 6_466
O1W H1WA O1W 0.86 2.13 2.902(5) 148.7 6_466
O1W H1WB Cl2 0.95 2.27 3.120(3) 148.0 .

loop_
_geom_torsion_atom_site_label_1
_geom_torsion_atom_site_label_2
_geom_torsion_atom_site_label_3
_geom_torsion_atom_site_label_4
_geom_torsion
_geom_torsion_site_symmetry_1
_geom_torsion_site_symmetry_2
_geom_torsion_site_symmetry_3
_geom_torsion_site_symmetry_4
_geom_torsion_publ_flag
C1 N1 C1 C2 -153.71(14) 2_665 . . . ?
C1 N1 C1 C2 82.5(2) 3_565 . . . ?
N1 N1 C1 C2 -35.58(13) 4 . . . ?
N1 C1 C2 N3 71.44(16) . . . . ?
C1 C2 N3 C3 -124.64(16) . . . . ?
C2 N3 C3 C4 -178.36(16) . . . . ?
N3 C3 C4 C3 176.01(11) . . . 4 ?
